data_1577233
loop_
_publ_author_name
'Jiating, Cai'
'Gao, Xinyu'
'Wang, Chuitian'
'Li, Yang'
'Tong, Xiaoxin'
'Li, Linzai'
'Qin, Shi'
'Yang, Mingkai'
'Li, Qixin'
'Wei, Wei'
'Ma, Lei'
'Wang, Mei'
'Liao, Si-Yan'
'Huang, Yugang'
'Zhao, Xin'
'Wang, Shengdong'
'Zhou, Zhi'
'Gao, Hui'
'Yi, Wei'
'Zeng, Zhongyi'

_publ_section_title
;
 A Unified Cobalt-Electrocatalytic Platform for Enantio- and
 Stereo-selective C&#x2212;H and C&#x2212;F Functionalization of
 gem-Difluoromethylene Allenes
;
_journal_name_full 'Chemical Science'
_journal_paper_doi 10.1039/D6SC02228F
_journal_year 2026
_chemical_formula_moiety 'C30 H27 F N2 O2'
_chemical_formula_sum 'C30 H27 F N2 O2'
_chemical_formula_weight 466.53
_space_group_crystal_system monoclinic
_space_group_IT_number 4
_space_group_name_Hall 'P 2yb'
_space_group_name_H-M_alt 'P 1 21 1'
_atom_sites_solution_hydrogens geom
_atom_sites_solution_primary direct
_audit_creation_date 2025-01-20
_audit_creation_method
;
Olex2 1.5-beta
(compiled 2022.04.07 svn.rca3783a0 for OlexSys, GUI svn.r6439)
;
_audit_update_record
;
2025-11-13 deposited with the CCDC.	2026-05-11 downloaded from the CCDC.
;
_cell_angle_alpha 90
_cell_angle_beta 92.968(4)
_cell_angle_gamma 90
_cell_formula_units_Z 2
_cell_length_a 10.0172(4)
_cell_length_b 9.2833(4)
_cell_length_c 12.6711(5)
_cell_measurement_reflns_used 5005
_cell_measurement_temperature 120.01(10)
_cell_measurement_theta_max 72.4860
_cell_measurement_theta_min 3.4200
_cell_volume 1176.74(8)
_computing_cell_refinement 'CrysAlisPro 1.171.43.121a (Rigaku OD, 2024)'
_computing_data_collection 'CrysAlisPro 1.171.43.121a (Rigaku OD, 2024)'
_computing_data_reduction 'CrysAlisPro 1.171.43.121a (Rigaku OD, 2024)'
_computing_molecular_graphics 'Olex2 1.5-beta (Dolomanov et al., 2009)'
_computing_publication_material 'Olex2 1.5-beta (Dolomanov et al., 2009)'
_computing_structure_refinement 'SHELXL 2018/3 (Sheldrick, 2015)'
_computing_structure_solution 'SHELXS  (Sheldrick, 2008)'
_diffrn_ambient_environment N~2~
_diffrn_ambient_temperature 120.01(10)
_diffrn_detector 'Hybrid Pixel Array Detector'
_diffrn_detector_area_resol_mean 10.0000
_diffrn_detector_type HyPix
_diffrn_measured_fraction_theta_full 0.998
_diffrn_measured_fraction_theta_max 0.954
_diffrn_measurement_details
;
List of Runs (angles in degrees, time in seconds):

  # Type    Start    End  Width  t~exp~   \w     \q     \k     \f   Frames
#--------------------------------------------------------------------------
  1  \w    -50.00 -19.00   0.50    0.05    --   36.77 -19.00-150.00   62
  2  \w    -48.00 -18.00   0.50    0.05    --   36.77 -19.00-180.00   60
  3  \w    -33.00  21.00   0.50    0.05    --   36.77 -40.00 -51.00  108
  4  \w     33.00  72.00   0.50    0.08    --  109.42 -77.00  60.00   78
  5  \w     33.00  65.00   0.50    0.08    --  109.42 -77.00-150.00   64
  6  \w     89.00 118.00   0.50    0.08    --  109.42  30.00-150.00   58
  7  \w    127.00 169.00   0.50    0.08    --  109.42  30.00-150.00   84
  8  \w     88.00 122.00   0.50    0.08    --  109.42  40.00 102.00   68
  9  \w     88.00 140.00   0.50    0.08    --  109.42  61.00 150.00  104
 10  \w     38.00 119.00   0.50    0.05    --   36.77  40.00 102.00  162
 11  \w    -48.00 -22.00   0.50    0.05    --  -36.77 -40.00 -51.00   52
 12  \w    -52.00 -20.00   0.50    0.05    --  -36.77 -57.00 120.00   64
 13  \w    -54.00 -12.00   0.50    0.05    --  -36.77 -57.00 150.00   84
 14  \w    -56.00 -10.00   0.50    0.05    --  -36.77 -57.00  90.00   92
 15  \w    -54.00 -29.00   0.50    0.05    --  -36.77 -57.00-180.00   50
 16  \w   -125.00 -37.00   0.50    0.08    -- -103.00 -15.00-180.00  176
 17  \w   -159.00-119.00   0.50    0.08    -- -103.00 -40.00 -51.00   80
 18  \w   -161.00 -77.00   0.50    0.08    -- -103.00 -30.00 -30.00  168
 19  \w   -174.00-130.00   0.50    0.08    -- -103.00 -45.00  30.00   88
 20  \w   -111.00 -74.00   0.50    0.08    -- -103.00 -45.00  30.00   74
 21  \w    -10.00  15.00   0.50    0.05    --  -36.77  40.00 102.00   50
 22  \w    -72.00 -27.00   0.50    0.08    -- -103.00  77.00  30.00   90
 23  \w    -53.00 -27.00   0.50    0.08    -- -103.00  77.00-150.00   52
 24  \w     56.00  87.00   0.50    0.08    --  109.42-112.00-120.00   62
 25  \w   -106.00 -29.00   0.50    0.08    -- -103.00 140.00-150.00  154
 26  \w    -88.00 -63.00   0.50    0.08    -- -103.00 112.00 120.00   50
 27  \w    -58.00 -33.00   0.50    0.08    -- -103.00 112.00 120.00   50
 28  \w   -116.00 -90.00   0.50    0.50    -- -103.00 -40.00 -51.00   52
 29  \w    -89.00 -64.00   0.50    0.20    --  -36.77 -40.00 -51.00   50
 30  \w    -89.00 -64.00   0.50    0.20    --  -36.77 -40.00 -51.00   50
 31  \w   -160.00-134.00   0.50    0.50    -- -103.00 -40.00 -51.00   52
 32  \w    -56.00 -11.00   0.50    0.20    --  -36.77 -57.00-150.00   90
 33  \w      9.00  35.00   0.50    0.20    --   36.77  70.00 -94.22   52
 34  \w      6.00  31.00   0.50    0.20    --   36.77  72.00  68.90   50
 35  \w     48.00  76.00   0.50    0.20    --   36.77 -99.00 150.00   56
 36  \w     27.00  68.00   0.50    0.20    --   36.77-140.00 -30.00   82
 37  \w     18.00  43.00   0.50    0.20    --   36.77 -99.00 150.00   50
 38  \w     75.00 101.00   0.50    0.20    --   36.77-140.00 -30.00   52
 39  \w    -51.00 -26.00   0.50    0.20    --   36.77 -19.00  30.00   50
 40  \w   -100.00 -75.00   0.50    0.50    -- -103.00 -51.00-176.74   50
 41  \w   -118.00 -75.00   0.50    0.50    -- -103.00 -45.00-180.00   86
 42  \w   -102.00 -76.00   0.50    0.50    -- -103.00 -46.00 160.78   52
 43  \w    -72.00 -47.00   0.50    0.50    -- -103.00  77.00 120.00   50
 44  \w    -99.00 -74.00   0.50    0.50    -- -103.00 -53.00-155.79   50
 45  \w   -102.00 -76.00   0.50    0.50    -- -103.00 -47.00 157.62   52
 46  \w   -102.00 -91.50   0.50    0.50    -- -103.00 -53.00 172.55   21
;
_diffrn_measurement_device 'four-circle diffractometer'
_diffrn_measurement_device_type 'ROD, Synergy Custom system, HyPix'
_diffrn_measurement_method '\w scans'
_diffrn_orient_matrix_type 'CrysAlisPro convention (1999,Acta A55,543-557)'
_diffrn_orient_matrix_UB_11 0.0718552000
_diffrn_orient_matrix_UB_12 -0.0750631000
_diffrn_orient_matrix_UB_13 0.0953462000
_diffrn_orient_matrix_UB_21 0.1184414000
_diffrn_orient_matrix_UB_22 -0.0360285000
_diffrn_orient_matrix_UB_23 -0.0682200000
_diffrn_orient_matrix_UB_31 0.0672940000
_diffrn_orient_matrix_UB_32 0.1435519000
_diffrn_orient_matrix_UB_33 0.0327752000
_diffrn_radiation_monochromator mirror
_diffrn_radiation_probe x-ray
_diffrn_radiation_type 'Cu K\a'
_diffrn_radiation_wavelength 1.54184
_diffrn_reflns_av_R_equivalents 0.0526
_diffrn_reflns_av_unetI/netI 0.0541
_diffrn_reflns_Laue_measured_fraction_full 0.998
_diffrn_reflns_Laue_measured_fraction_max 0.954
_diffrn_reflns_limit_h_max 12
_diffrn_reflns_limit_h_min -12
_diffrn_reflns_limit_k_max 11
_diffrn_reflns_limit_k_min -10
_diffrn_reflns_limit_l_max 14
_diffrn_reflns_limit_l_min -15
_diffrn_reflns_number 8594
_diffrn_reflns_point_group_measured_fraction_full 0.900
_diffrn_reflns_point_group_measured_fraction_max 0.846
_diffrn_reflns_theta_full 67.684
_diffrn_reflns_theta_max 72.879
_diffrn_reflns_theta_min 3.493
_diffrn_source 'Rotating-anode X-ray tube'
_diffrn_source_type 'Rigaku (Cu) X-ray Source'
_exptl_absorpt_coefficient_mu 0.708
_exptl_absorpt_correction_T_max 1.00000
_exptl_absorpt_correction_T_min 0.63742
_exptl_absorpt_correction_type multi-scan
_exptl_absorpt_process_details
;
CrysAlisPro 1.171.43.121a (Rigaku Oxford Diffraction, 2024)
Empirical absorption correction using spherical harmonics,
implemented in SCALE3 ABSPACK scaling algorithm.
;
_exptl_crystal_colour 'clear light colourless'
_exptl_crystal_density_diffrn 1.317
_exptl_crystal_description block
_exptl_crystal_F_000 492
_exptl_crystal_size_max 0.15
_exptl_crystal_size_mid 0.12
_exptl_crystal_size_min 0.11
_refine_diff_density_max 0.437
_refine_diff_density_min -0.293
_refine_diff_density_rms 0.080
_refine_ls_abs_structure_details
;
 Flack x determined using 1249 quotients [(I+)-(I-)]/[(I+)+(I-)]
 (Parsons, Flack and Wagner, Acta Cryst. B69 (2013) 249-259).
;
_refine_ls_abs_structure_Flack 0.24(18)
_refine_ls_extinction_method none
_refine_ls_goodness_of_fit_ref 1.008
_refine_ls_hydrogen_treatment constr
_refine_ls_matrix_type full
_refine_ls_number_parameters 318
_refine_ls_number_reflns 3984
_refine_ls_number_restraints 1
_refine_ls_restrained_S_all 1.008
_refine_ls_R_factor_all 0.0705
_refine_ls_R_factor_gt 0.0623
_refine_ls_shift/su_max 0.000
_refine_ls_shift/su_mean 0.000
_refine_ls_structure_factor_coef Fsqd
_refine_ls_weighting_details 'w=1/[\s^2^(Fo^2^)+(0.1277P)^2^] where P=(Fo^2^+2Fc^2^)/3'
_refine_ls_weighting_scheme calc
_refine_ls_wR_factor_gt 0.1574
_refine_ls_wR_factor_ref 0.1660
_reflns_Friedel_coverage 0.665
_reflns_Friedel_fraction_full 0.787
_reflns_Friedel_fraction_max 0.723
_reflns_number_gt 3457
_reflns_number_total 3984
_reflns_threshold_expression 'I > 2\s(I)'
_cod_data_source_file d6sc02228f2.cif
_cod_data_source_block ly432
_cod_original_cell_volume 1176.74(9)
_cod_database_code 1577233
_shelx_shelxl_version_number 2018/3
_chemical_oxdiff_formula 'C H O N F S Cl'
_shelx_space_group_comment
;
The symmetry employed for this shelxl refinement is uniquely defined
by the following loop, which should always be used as a source of
symmetry information in preference to the above space-group names.
They are only intended as comments.
;
_shelx_estimated_absorpt_t_max 0.926
_shelx_estimated_absorpt_t_min 0.901
_olex2_refinement_description
;
1. Fixed Uiso
 At 1.2 times of:
  All C(H) groups, All C(H,H) groups
 At 1.5 times of:
  All C(H,H,H) groups
2.a Secondary CH2 refined with riding coordinates:
 C11(H11A,H11B), C12(H12A,H12B), C29(H29A,H29B), C30(H30A,H30B)
2.b Aromatic/amide H refined with riding coordinates:
 C2(H2), C3(H3), C5(H5), C7(H7), C9(H9), C14(H14), C15(H15), C16(H16),
 C17(H17), C18(H18), C22(H22), C23(H23), C24(H24)
2.c Idealised Me refined as rotating group:
 C20(H20A,H20B,H20C), C35(H35A,H35B,H35C)
;
_olex2_submission_special_instructions 'No special instructions were received'
_oxdiff_exptl_absorpt_empirical_details
;
Empirical correction (ABSPACK) includes:
- Absorption correction using spherical harmonics
- Frame scaling
;
_oxdiff_exptl_absorpt_empirical_full_max 4.697
_oxdiff_exptl_absorpt_empirical_full_min 0.556

loop_
_space_group_symop_operation_xyz
'x, y, z'
'-x, y+1/2, -z'

loop_
_atom_site_label
_atom_site_type_symbol
_atom_site_fract_x
_atom_site_fract_y
_atom_site_fract_z
_atom_site_U_iso_or_equiv
_atom_site_adp_type
_atom_site_occupancy
_atom_site_site_symmetry_order
_atom_site_calc_flag
_atom_site_refinement_flags_posn
_atom_site_refinement_flags_adp
_atom_site_refinement_flags_occupancy
_atom_site_disorder_assembly
_atom_site_disorder_group
F1 F 0.1773(2) 0.4231(3) 0.47912(19) 0.0486(7) Uani 1 1 d . . . . .
O1 O 0.2601(3) 0.4626(3) 0.97383(19) 0.0327(6) Uani 1 1 d . . . . .
O2 O 0.7041(3) 0.3962(3) 0.9007(3) 0.0496(8) Uani 1 1 d . . . . .
N1 N 0.2888(3) 0.4362(3) 0.7983(2) 0.0283(6) Uani 1 1 d . . . . .
N2 N 0.5460(4) 0.5510(4) 0.8367(3) 0.0444(9) Uani 1 1 d . . . . .
C1 C 0.1486(3) 0.6290(4) 0.8569(3) 0.0275(7) Uani 1 1 d . . . . .
C2 C 0.0883(4) 0.7035(4) 0.9373(3) 0.0326(8) Uani 1 1 d . . . . .
H2 H 0.110974 0.679994 1.008930 0.039 Uiso 1 1 calc R U . . .
C3 C -0.0038(4) 0.8106(4) 0.9141(3) 0.0341(8) Uani 1 1 d . . . . .
H3 H -0.043925 0.860322 0.969825 0.041 Uiso 1 1 calc R U . . .
C4 C -0.0386(4) 0.8468(4) 0.8087(3) 0.0312(8) Uani 1 1 d . . . . .
C5 C 0.0235(4) 0.7770(4) 0.7288(3) 0.0305(8) Uani 1 1 d . . . . .
H5 H 0.002203 0.803323 0.657478 0.037 Uiso 1 1 calc R U . . .
C6 C 0.1185(4) 0.6668(4) 0.7509(3) 0.0283(8) Uani 1 1 d . . . . .
C7 C 0.1843(4) 0.5925(4) 0.6696(3) 0.0298(8) Uani 1 1 d . . . . .
H7 H 0.170483 0.622659 0.598220 0.036 Uiso 1 1 calc R U . . .
C8 C 0.2662(3) 0.4797(4) 0.6931(3) 0.0277(7) Uani 1 1 d . . . . .
C9 C 0.3394(4) 0.3991(4) 0.6144(3) 0.0309(8) Uani 1 1 d . . . . .
H9 H 0.423638 0.360415 0.637665 0.037 Uiso 1 1 calc R U . . .
C10 C 0.3003(4) 0.3752(4) 0.5154(3) 0.0325(8) Uani 1 1 d . . . . .
C11 C 0.3685(4) 0.3009(5) 0.4292(3) 0.0405(9) Uani 1 1 d . . . . .
H11A H 0.395035 0.374617 0.377885 0.049 Uiso 1 1 calc R U . . .
H11B H 0.302816 0.236625 0.391891 0.049 Uiso 1 1 calc R U . . .
C12 C 0.4918(4) 0.2117(5) 0.4615(3) 0.0432(10) Uani 1 1 d . . . . .
H12A H 0.466904 0.143064 0.516934 0.052 Uiso 1 1 calc R U . . .
H12B H 0.516112 0.154143 0.399561 0.052 Uiso 1 1 calc R U . . .
C13 C 0.6146(4) 0.2924(4) 0.5021(3) 0.0388(9) Uani 1 1 d . . . . .
C14 C 0.6740(5) 0.3944(5) 0.4391(4) 0.0481(11) Uani 1 1 d . . . . .
H14 H 0.635336 0.416100 0.370876 0.058 Uiso 1 1 calc R U . . .
C15 C 0.7907(5) 0.4652(6) 0.4761(5) 0.0647(15) Uani 1 1 d . . . . .
H15 H 0.830719 0.535042 0.432967 0.078 Uiso 1 1 calc R U . . .
C16 C 0.8481(5) 0.4339(6) 0.5754(6) 0.0684(16) Uani 1 1 d . . . . .
H16 H 0.926265 0.483075 0.601315 0.082 Uiso 1 1 calc R U . . .
C17 C 0.7894(5) 0.3298(6) 0.6361(5) 0.0608(14) Uani 1 1 d . . . . .
H17 H 0.829063 0.305187 0.703470 0.073 Uiso 1 1 calc R U . . .
C18 C 0.6743(5) 0.2620(5) 0.5996(4) 0.0479(10) Uani 1 1 d . . . . .
H18 H 0.634870 0.191997 0.642952 0.057 Uiso 1 1 calc R U . . .
C19 C 0.2374(3) 0.5064(4) 0.8836(3) 0.0272(7) Uani 1 1 d . . . . .
C20 C 0.1290(4) 0.1888(5) 0.7813(4) 0.0454(10) Uani 1 1 d . . . . .
H20A H 0.082395 0.239615 0.836311 0.068 Uiso 1 1 calc R U . . .
H20B H 0.091378 0.091981 0.771857 0.068 Uiso 1 1 calc R U . . .
H20C H 0.118030 0.242191 0.714660 0.068 Uiso 1 1 calc R U . . .
C21 C 0.2761(4) 0.1776(4) 0.8137(3) 0.0356(8) Uani 1 1 d . . . . .
C22 C 0.3336(4) 0.0454(5) 0.8392(3) 0.0424(10) Uani 1 1 d . . . . .
H22 H 0.281125 -0.039828 0.833665 0.051 Uiso 1 1 calc R U . . .
C23 C 0.4685(4) 0.0371(5) 0.8731(3) 0.0422(9) Uani 1 1 d . . . . .
H23 H 0.507544 -0.053491 0.891108 0.051 Uiso 1 1 calc R U . . .
C24 C 0.5439(4) 0.1597(5) 0.8802(3) 0.0403(9) Uani 1 1 d . . . . .
H24 H 0.635378 0.152813 0.903536 0.048 Uiso 1 1 calc R U . . .
C25 C 0.4910(4) 0.2942(4) 0.8543(3) 0.0331(8) Uani 1 1 d . . . . .
C26 C 0.3543(4) 0.3006(4) 0.8222(3) 0.0309(8) Uani 1 1 d . . . . .
C27 C 0.5768(4) 0.4227(5) 0.8622(3) 0.0361(8) Uani 1 1 d . . . . .
C29 C 0.6665(5) 0.6398(5) 0.8623(4) 0.0498(11) Uani 1 1 d . . . . .
H29A H 0.649768 0.709470 0.919259 0.060 Uiso 1 1 calc R U . . .
H29B H 0.693364 0.693439 0.799227 0.060 Uiso 1 1 calc R U . . .
C30 C 0.7732(5) 0.5321(6) 0.8980(4) 0.0485(11) Uani 1 1 d . . . . .
H30A H 0.845388 0.528748 0.847631 0.058 Uiso 1 1 calc R U . . .
H30B H 0.812403 0.557426 0.968917 0.058 Uiso 1 1 calc R U . . .
C35 C -0.1439(4) 0.9606(4) 0.7844(3) 0.0369(9) Uani 1 1 d . . . . .
H35A H -0.232333 0.921570 0.797862 0.055 Uiso 1 1 calc R U . . .
H35B H -0.141669 0.989070 0.710020 0.055 Uiso 1 1 calc R U . . .
H35C H -0.125976 1.044827 0.829527 0.055 Uiso 1 1 calc R U . . .

loop_
_atom_site_aniso_label
_atom_site_aniso_U_11
_atom_site_aniso_U_22
_atom_site_aniso_U_33
_atom_site_aniso_U_23
_atom_site_aniso_U_13
_atom_site_aniso_U_12
F1 0.0334(12) 0.0679(17) 0.0438(12) -0.0142(12) -0.0048(9) 0.0143(12)
O1 0.0293(13) 0.0360(14) 0.0328(12) 0.0032(11) 0.0019(10) 0.0002(11)
O2 0.0257(14) 0.0459(18) 0.076(2) 0.0096(15) -0.0079(13) -0.0044(13)
N1 0.0208(14) 0.0297(15) 0.0345(15) 0.0020(12) 0.0016(11) -0.0014(12)
N2 0.0312(19) 0.041(2) 0.060(2) 0.0095(17) -0.0051(15) -0.0060(16)
C1 0.0214(17) 0.0280(17) 0.0332(18) -0.0001(14) 0.0019(12) -0.0049(14)
C2 0.0311(19) 0.036(2) 0.0308(18) -0.0007(15) 0.0004(14) -0.0036(16)
C3 0.0315(19) 0.034(2) 0.0377(19) -0.0055(16) 0.0083(14) 0.0002(16)
C4 0.0254(18) 0.0289(19) 0.0395(19) -0.0008(14) 0.0038(14) -0.0049(14)
C5 0.0278(17) 0.0301(19) 0.0335(17) 0.0005(14) 0.0012(13) -0.0020(15)
C6 0.0232(17) 0.0265(18) 0.0355(19) 0.0013(14) 0.0032(13) -0.0062(13)
C7 0.0297(19) 0.0325(18) 0.0272(17) -0.0006(14) 0.0017(13) -0.0018(15)
C8 0.0219(17) 0.0289(17) 0.0323(17) -0.0011(14) 0.0009(13) -0.0049(14)
C9 0.0256(17) 0.031(2) 0.0361(18) -0.0004(14) 0.0041(13) -0.0005(14)
C10 0.0245(17) 0.0333(18) 0.0400(19) 0.0016(15) 0.0039(14) -0.0003(15)
C11 0.041(2) 0.043(2) 0.038(2) -0.0111(17) 0.0036(15) 0.0004(18)
C12 0.043(2) 0.035(2) 0.053(2) -0.0041(18) 0.0121(18) 0.0072(17)
C13 0.036(2) 0.032(2) 0.051(2) 0.0002(17) 0.0157(16) 0.0088(16)
C14 0.046(3) 0.043(3) 0.057(3) 0.001(2) 0.0158(19) 0.011(2)
C15 0.048(3) 0.040(3) 0.109(4) 0.001(3) 0.035(3) 0.000(2)
C16 0.035(2) 0.057(3) 0.113(5) -0.021(3) 0.001(3) -0.002(2)
C17 0.039(2) 0.067(3) 0.076(3) -0.008(3) -0.001(2) 0.015(2)
C18 0.039(2) 0.045(2) 0.060(3) 0.002(2) 0.0086(19) 0.010(2)
C19 0.0225(17) 0.0288(18) 0.0305(17) -0.0002(14) 0.0028(13) -0.0063(13)
C20 0.032(2) 0.035(2) 0.069(3) -0.001(2) -0.0012(19) -0.0074(17)
C21 0.033(2) 0.0328(19) 0.041(2) 0.0002(16) 0.0035(15) -0.0001(16)
C22 0.042(2) 0.031(2) 0.055(2) 0.0022(18) 0.0043(19) -0.0014(18)
C23 0.045(2) 0.035(2) 0.047(2) 0.0047(17) 0.0042(18) 0.0123(18)
C24 0.032(2) 0.041(2) 0.048(2) 0.0041(17) 0.0033(16) 0.0074(17)
C25 0.0250(18) 0.036(2) 0.0385(18) 0.0052(16) 0.0035(13) 0.0029(16)
C26 0.0271(17) 0.0349(19) 0.0308(16) 0.0012(15) 0.0035(13) 0.0006(16)
C27 0.0234(18) 0.045(2) 0.0394(19) 0.0034(17) -0.0013(14) 0.0021(16)
C29 0.043(2) 0.044(3) 0.062(3) 0.012(2) -0.006(2) -0.014(2)
C30 0.033(2) 0.057(3) 0.055(3) 0.004(2) -0.0019(18) -0.014(2)
C35 0.0296(19) 0.035(2) 0.046(2) -0.0015(17) 0.0044(15) 0.0048(16)

loop_
_atom_type_symbol
_atom_type_description
_atom_type_scat_dispersion_real
_atom_type_scat_dispersion_imag
_atom_type_scat_source
C C 0.0181 0.0091 'International Tables Vol C Tables 4.2.6.8 and 6.1.1.4'
H H 0.0000 0.0000 'International Tables Vol C Tables 4.2.6.8 and 6.1.1.4'
F F 0.0727 0.0534 'International Tables Vol C Tables 4.2.6.8 and 6.1.1.4'
N N 0.0311 0.0180 'International Tables Vol C Tables 4.2.6.8 and 6.1.1.4'
O O 0.0492 0.0322 'International Tables Vol C Tables 4.2.6.8 and 6.1.1.4'

loop_
_geom_angle_atom_site_label_1
_geom_angle_atom_site_label_2
_geom_angle_atom_site_label_3
_geom_angle
_geom_angle_site_symmetry_1
_geom_angle_site_symmetry_3
_geom_angle_publ_flag
C27 O2 C30 106.0(3) . . ?
C8 N1 C26 120.0(3) . . ?
C19 N1 C8 124.0(3) . . ?
C19 N1 C26 115.5(3) . . ?
C27 N2 C29 106.4(3) . . ?
C2 C1 C6 119.7(3) . . ?
C2 C1 C19 119.6(3) . . ?
C6 C1 C19 120.6(3) . . ?
C1 C2 H2 119.6 . . ?
C3 C2 C1 120.9(3) . . ?
C3 C2 H2 119.6 . . ?
C2 C3 H3 119.8 . . ?
C2 C3 C4 120.4(3) . . ?
C4 C3 H3 119.8 . . ?
C3 C4 C35 119.8(3) . . ?
C5 C4 C3 119.2(3) . . ?
C5 C4 C35 121.0(3) . . ?
C4 C5 H5 119.4 . . ?
C4 C5 C6 121.3(3) . . ?
C6 C5 H5 119.4 . . ?
C1 C6 C5 118.6(3) . . ?
C1 C6 C7 119.0(3) . . ?
C5 C6 C7 122.5(3) . . ?
C6 C7 H7 119.6 . . ?
C8 C7 C6 120.8(3) . . ?
C8 C7 H7 119.6 . . ?
N1 C8 C9 115.9(3) . . ?
C7 C8 N1 119.9(3) . . ?
C7 C8 C9 124.2(3) . . ?
C8 C9 H9 116.6 . . ?
C10 C9 C8 126.7(3) . . ?
C10 C9 H9 116.6 . . ?
F1 C10 C11 110.1(3) . . ?
C9 C10 F1 119.0(3) . . ?
C9 C10 C11 130.8(4) . . ?
C10 C11 H11A 108.1 . . ?
C10 C11 H11B 108.1 . . ?
C10 C11 C12 116.8(3) . . ?
H11A C11 H11B 107.3 . . ?
C12 C11 H11A 108.1 . . ?
C12 C11 H11B 108.1 . . ?
C11 C12 H12A 108.0 . . ?
C11 C12 H12B 108.0 . . ?
H12A C12 H12B 107.2 . . ?
C13 C12 C11 117.2(4) . . ?
C13 C12 H12A 108.0 . . ?
C13 C12 H12B 108.0 . . ?
C14 C13 C12 120.5(4) . . ?
C18 C13 C12 121.0(4) . . ?
C18 C13 C14 118.4(4) . . ?
C13 C14 H14 120.0 . . ?
C13 C14 C15 120.1(5) . . ?
C15 C14 H14 120.0 . . ?
C14 C15 H15 119.8 . . ?
C16 C15 C14 120.4(5) . . ?
C16 C15 H15 119.8 . . ?
C15 C16 H16 120.6 . . ?
C15 C16 C17 118.8(5) . . ?
C17 C16 H16 120.6 . . ?
C16 C17 H17 119.8 . . ?
C18 C17 C16 120.4(5) . . ?
C18 C17 H17 119.8 . . ?
C13 C18 H18 119.1 . . ?
C17 C18 C13 121.9(5) . . ?
C17 C18 H18 119.1 . . ?
O1 C19 N1 120.9(3) . . ?
O1 C19 C1 123.5(3) . . ?
N1 C19 C1 115.4(3) . . ?
H20A C20 H20B 109.5 . . ?
H20A C20 H20C 109.5 . . ?
H20B C20 H20C 109.5 . . ?
C21 C20 H20A 109.5 . . ?
C21 C20 H20B 109.5 . . ?
C21 C20 H20C 109.5 . . ?
C22 C21 C20 120.7(4) . . ?
C26 C21 C20 120.2(4) . . ?
C26 C21 C22 119.1(4) . . ?
C21 C22 H22 119.9 . . ?
C21 C22 C23 120.2(4) . . ?
C23 C22 H22 119.9 . . ?
C22 C23 H23 120.1 . . ?
C24 C23 C22 119.8(4) . . ?
C24 C23 H23 120.1 . . ?
C23 C24 H24 119.0 . . ?
C23 C24 C25 122.0(4) . . ?
C25 C24 H24 119.0 . . ?
C24 C25 C26 117.3(4) . . ?
C24 C25 C27 119.9(3) . . ?
C26 C25 C27 122.8(3) . . ?
C21 C26 N1 117.0(3) . . ?
C21 C26 C25 121.6(4) . . ?
C25 C26 N1 121.4(3) . . ?
O2 C27 C25 114.3(3) . . ?
N2 C27 O2 118.1(4) . . ?
N2 C27 C25 127.6(3) . . ?
N2 C29 H29A 110.8 . . ?
N2 C29 H29B 110.8 . . ?
N2 C29 C30 104.6(4) . . ?
H29A C29 H29B 108.9 . . ?
C30 C29 H29A 110.8 . . ?
C30 C29 H29B 110.8 . . ?
O2 C30 C29 104.6(3) . . ?
O2 C30 H30A 110.8 . . ?
O2 C30 H30B 110.8 . . ?
C29 C30 H30A 110.8 . . ?
C29 C30 H30B 110.8 . . ?
H30A C30 H30B 108.9 . . ?
C4 C35 H35A 109.5 . . ?
C4 C35 H35B 109.5 . . ?
C4 C35 H35C 109.5 . . ?
H35A C35 H35B 109.5 . . ?
H35A C35 H35C 109.5 . . ?
H35B C35 H35C 109.5 . . ?

loop_
_geom_bond_atom_site_label_1
_geom_bond_atom_site_label_2
_geom_bond_distance
_geom_bond_site_symmetry_2
_geom_bond_publ_flag
F1 C10 1.367(4) . ?
O1 C19 1.224(4) . ?
O2 C27 1.363(5) . ?
O2 C30 1.441(6) . ?
N1 C8 1.401(4) . ?
N1 C19 1.384(5) . ?
N1 C26 1.444(5) . ?
N2 C27 1.268(6) . ?
N2 C29 1.484(5) . ?
C1 C2 1.394(5) . ?
C1 C6 1.405(5) . ?
C1 C19 1.473(5) . ?
C2 H2 0.9500 . ?
C2 C3 1.378(5) . ?
C3 H3 0.9500 . ?
C3 C4 1.404(5) . ?
C4 C5 1.377(5) . ?
C4 C35 1.514(5) . ?
C5 H5 0.9500 . ?
C5 C6 1.415(5) . ?
C6 C7 1.429(5) . ?
C7 H7 0.9500 . ?
C7 C8 1.353(5) . ?
C8 C9 1.472(5) . ?
C9 H9 0.9500 . ?
C9 C10 1.314(5) . ?
C10 C11 1.488(5) . ?
C11 H11A 0.9900 . ?
C11 H11B 0.9900 . ?
C11 C12 1.525(6) . ?
C12 H12A 0.9900 . ?
C12 H12B 0.9900 . ?
C12 C13 1.507(6) . ?
C13 C14 1.392(6) . ?
C13 C18 1.374(6) . ?
C14 H14 0.9500 . ?
C14 C15 1.400(7) . ?
C15 H15 0.9500 . ?
C15 C16 1.387(9) . ?
C16 H16 0.9500 . ?
C16 C17 1.385(9) . ?
C17 H17 0.9500 . ?
C17 C18 1.373(7) . ?
C18 H18 0.9500 . ?
C20 H20A 0.9800 . ?
C20 H20B 0.9800 . ?
C20 H20C 0.9800 . ?
C20 C21 1.513(6) . ?
C21 C22 1.387(6) . ?
C21 C26 1.385(5) . ?
C22 H22 0.9500 . ?
C22 C23 1.399(6) . ?
C23 H23 0.9500 . ?
C23 C24 1.367(6) . ?
C24 H24 0.9500 . ?
C24 C25 1.389(5) . ?
C25 C26 1.409(5) . ?
C25 C27 1.470(5) . ?
C29 H29A 0.9900 . ?
C29 H29B 0.9900 . ?
C29 C30 1.516(7) . ?
C30 H30A 0.9900 . ?
C30 H30B 0.9900 . ?
C35 H35A 0.9800 . ?
C35 H35B 0.9800 . ?
C35 H35C 0.9800 . ?

loop_
_geom_torsion_atom_site_label_1
_geom_torsion_atom_site_label_2
_geom_torsion_atom_site_label_3
_geom_torsion_atom_site_label_4
_geom_torsion
_geom_torsion_site_symmetry_1
_geom_torsion_site_symmetry_2
_geom_torsion_site_symmetry_3
_geom_torsion_site_symmetry_4
_geom_torsion_publ_flag
F1 C10 C11 C12 -166.6(3) . . . . ?
N1 C8 C9 C10 150.1(4) . . . . ?
N2 C29 C30 O2 -5.6(5) . . . . ?
C1 C2 C3 C4 0.0(5) . . . . ?
C1 C6 C7 C8 5.3(5) . . . . ?
C2 C1 C6 C5 -2.2(5) . . . . ?
C2 C1 C6 C7 178.0(3) . . . . ?
C2 C1 C19 O1 1.6(5) . . . . ?
C2 C1 C19 N1 177.9(3) . . . . ?
C2 C3 C4 C5 -2.0(5) . . . . ?
C2 C3 C4 C35 177.6(3) . . . . ?
C3 C4 C5 C6 1.9(5) . . . . ?
C4 C5 C6 C1 0.2(5) . . . . ?
C4 C5 C6 C7 179.9(3) . . . . ?
C5 C6 C7 C8 -174.5(3) . . . . ?
C6 C1 C2 C3 2.1(5) . . . . ?
C6 C1 C19 O1 -175.0(3) . . . . ?
C6 C1 C19 N1 1.2(5) . . . . ?
C6 C7 C8 N1 -1.1(5) . . . . ?
C6 C7 C8 C9 -178.9(3) . . . . ?
C7 C8 C9 C10 -32.0(6) . . . . ?
C8 N1 C19 O1 179.6(3) . . . . ?
C8 N1 C19 C1 3.2(5) . . . . ?
C8 N1 C26 C21 -80.6(4) . . . . ?
C8 N1 C26 C25 100.4(4) . . . . ?
C8 C9 C10 F1 -2.8(6) . . . . ?
C8 C9 C10 C11 177.2(4) . . . . ?
C9 C10 C11 C12 13.4(7) . . . . ?
C10 C11 C12 C13 -68.6(5) . . . . ?
C11 C12 C13 C14 -59.3(5) . . . . ?
C11 C12 C13 C18 124.0(4) . . . . ?
C12 C13 C14 C15 -177.8(4) . . . . ?
C12 C13 C18 C17 177.2(4) . . . . ?
C13 C14 C15 C16 0.2(7) . . . . ?
C14 C13 C18 C17 0.4(6) . . . . ?
C14 C15 C16 C17 1.2(8) . . . . ?
C15 C16 C17 C18 -1.8(8) . . . . ?
C16 C17 C18 C13 1.0(7) . . . . ?
C18 C13 C14 C15 -1.0(6) . . . . ?
C19 N1 C8 C7 -3.4(5) . . . . ?
C19 N1 C8 C9 174.6(3) . . . . ?
C19 N1 C26 C21 91.5(4) . . . . ?
C19 N1 C26 C25 -87.4(4) . . . . ?
C19 C1 C2 C3 -174.6(3) . . . . ?
C19 C1 C6 C5 174.5(3) . . . . ?
C19 C1 C6 C7 -5.3(5) . . . . ?
C20 C21 C22 C23 -177.5(4) . . . . ?
C20 C21 C26 N1 -0.3(5) . . . . ?
C20 C21 C26 C25 178.7(4) . . . . ?
C21 C22 C23 C24 -0.5(7) . . . . ?
C22 C21 C26 N1 -177.9(4) . . . . ?
C22 C21 C26 C25 1.1(6) . . . . ?
C22 C23 C24 C25 -0.2(7) . . . . ?
C23 C24 C25 C26 1.3(6) . . . . ?
C23 C24 C25 C27 -179.4(4) . . . . ?
C24 C25 C26 N1 177.1(3) . . . . ?
C24 C25 C26 C21 -1.8(5) . . . . ?
C24 C25 C27 O2 -3.0(5) . . . . ?
C24 C25 C27 N2 176.1(4) . . . . ?
C26 N1 C8 C7 168.0(3) . . . . ?
C26 N1 C8 C9 -13.9(4) . . . . ?
C26 N1 C19 O1 7.8(5) . . . . ?
C26 N1 C19 C1 -168.5(3) . . . . ?
C26 C21 C22 C23 0.1(6) . . . . ?
C26 C25 C27 O2 176.3(3) . . . . ?
C26 C25 C27 N2 -4.6(6) . . . . ?
C27 O2 C30 C29 4.6(5) . . . . ?
C27 N2 C29 C30 4.8(5) . . . . ?
C27 C25 C26 N1 -2.2(5) . . . . ?
C27 C25 C26 C21 179.0(3) . . . . ?
C29 N2 C27 O2 -2.1(5) . . . . ?
C29 N2 C27 C25 178.8(4) . . . . ?
C30 O2 C27 N2 -1.7(5) . . . . ?
C30 O2 C27 C25 177.5(3) . . . . ?
C35 C4 C5 C6 -177.6(3) . . . . ?
